data_3000161
loop_
_publ_author_name
'Katrusiak, A.'
'Tomkowiak, H.'

_journal_name_full 'To be published in CGD'
_chemical_formula_sum 'C H4 N2 S'
_chemical_name_common thiourea
_symmetry_space_group_name_Hall '-P 2ac 2n'
_symmetry_space_group_name_H-M 'P n m a'
_cell_angle_alpha 90.00
_cell_angle_beta 90.00
_cell_angle_gamma 90.00
_cell_length_a 7.0261(6)
_cell_length_b 24.739(18)
_cell_length_c 5.4709(3)
_cell_measurement_temperature 296(2)
_cell_volume 950.9(7)
_diffrn_ambient_temperature 296(2)
_diffrn_radiation_type MoK\a
_diffrn_radiation_wavelength 0.71073
_refine_ls_goodness_of_fit_ref 1.093
_refine_ls_R_factor_all 0.0627
_refine_ls_R_factor_gt 0.0508
_refine_ls_wR_factor_gt 0.1433
_refine_ls_wR_factor_ref 0.1592
_cod_database_code 3000161
_cod_hold_until_date 2018-03-30

loop_
_atom_site_label
_atom_site_fract_x
_atom_site_fract_y
_atom_site_fract_z
? ? ? ?
